data_4505639
loop_
_publ_author_name
'Vaidhyanathan, R.'
'Natarajan, Srinivasan'
'Rao, C. N. R.'

_publ_section_title
;
 Open-Framework Cadmium Succinates with Interpenetrating Frameworks Formed
 by Tetrahedral [ClCd4O24] and [BrCd4O24] Clusters
;
_journal_issue 1
_journal_name_full 'Crystal Growth &amp; Design'
_journal_page_first 47
_journal_paper_doi 10.1021/cg0200309
_journal_volume 3
_journal_year 2003
_chemical_formula_sum 'C24 H24 Br Cd5 Na3 O24'
_chemical_formula_weight 1407.64
_chemical_name_systematic
; 
 ? 
;
_space_group_IT_number 197
_symmetry_cell_setting cubic
_symmetry_space_group_name_Hall 'I 2 2 3'
_symmetry_space_group_name_H-M 'I 2 3'
_atom_sites_solution_hydrogens geom
_atom_sites_solution_primary direct
_atom_sites_solution_secondary difmap
_audit_creation_method SHELXL
_cell_angle_alpha 90.00
_cell_angle_beta 90.00
_cell_angle_gamma 90.00
_cell_formula_units_Z 12
_cell_length_a 11.85260(10)
_cell_length_b 11.85260(10)
_cell_length_c 11.85260(10)
_cell_measurement_temperature 293(2)
_cell_volume 1665.10(2)
_computing_cell_refinement 'Siemens XSCANS'
_computing_data_collection 'Siemens XSCANS'
_computing_data_reduction 'Siemens SHELXTL'
_computing_molecular_graphics 'Siemens SHELXTL'
_computing_publication_material 'Siemens SHELXTL'
_computing_structure_refinement 'SHELXL-93 (Sheldrick, 1993)'
_computing_structure_solution 'SHELXS-86 (Sheldrick, 1990)'
_diffrn_ambient_temperature 293(2)
_diffrn_measurement_device 'Siemens P4'
_diffrn_measurement_method '\w scans'
_diffrn_radiation_monochromator graphite
_diffrn_radiation_source 'fine-focus sealed tube'
_diffrn_radiation_type MoK\a
_diffrn_radiation_wavelength 0.71073
_diffrn_reflns_av_R_equivalents 0.1143
_diffrn_reflns_av_sigmaI/netI 0.0560
_diffrn_reflns_limit_h_max 13
_diffrn_reflns_limit_h_min -9
_diffrn_reflns_limit_k_max 13
_diffrn_reflns_limit_k_min -11
_diffrn_reflns_limit_l_max 13
_diffrn_reflns_limit_l_min -10
_diffrn_reflns_number 3598
_diffrn_reflns_theta_max 23.30
_diffrn_reflns_theta_min 2.43
_exptl_absorpt_coefficient_mu 4.482
_exptl_absorpt_correction_T_max 1.000000
_exptl_absorpt_correction_T_min 0.761909
_exptl_absorpt_correction_type SADABS
_exptl_crystal_density_diffrn 2.807
_exptl_crystal_F_000 1336
_exptl_crystal_size_max 0.11
_exptl_crystal_size_mid 0.11
_exptl_crystal_size_min 0.11
_refine_diff_density_max 0.601
_refine_diff_density_min -3.138
_refine_diff_density_rms 0.239
_refine_ls_abs_structure_details 'Flack H D (1983), Acta Cryst. A39, 876-881'
_refine_ls_abs_structure_Flack 0.05(13)
_refine_ls_extinction_coef 0.0013(9)
_refine_ls_extinction_expression Fc^*^=kFc[1+0.001xFc^2^\l^3^/sin(2\q)]^-1/4^
_refine_ls_extinction_method SHELXL
_refine_ls_goodness_of_fit_all 1.186
_refine_ls_goodness_of_fit_obs 1.186
_refine_ls_matrix_type full
_refine_ls_number_parameters 45
_refine_ls_number_reflns 415
_refine_ls_number_restraints 0
_refine_ls_restrained_S_all 1.186
_refine_ls_restrained_S_obs 1.186
_refine_ls_R_factor_all 0.0543
_refine_ls_R_factor_obs 0.0543
_refine_ls_shift/esd_max 0.000
_refine_ls_shift/esd_mean 0.000
_refine_ls_structure_factor_coef Fsqd
_refine_ls_weighting_details 'w=1/[\s^2^(Fo^2^)+(0.0450P)^2^+71.7116P] where P=(Fo^2^+2Fc^2^)/3'
_refine_ls_weighting_scheme calc
_refine_ls_wR_factor_all 0.1391
_refine_ls_wR_factor_obs 0.1391
_reflns_number_observed 415
_reflns_number_total 415
_reflns_observed_criterion >2sigma(I)
_cod_data_source_file cg0200309_s1.cif
_cod_data_source_block sad
_cod_depositor_comments
;
The following automatic conversions were performed:

'_symmetry_cell_setting' value 'Cubic' changed to 'cubic' according
to /home/saulius/struct/CIF-dictionaries/cif_core.dic dictionary
named 'cif_core.dic' version 2.4.1 from 2010-06-29.

Automatic conversion script
Id: cif_fix_values 1715 2011-07-08 13:25:40Z adriana 

The following automatic conversions were performed:

'_refine_ls_weighting_scheme' value 'calc
w=1/[\s^2^(Fo^2^)+(0.0450P)^2^+71.7116P] where P=(Fo^2^+2Fc^2^)/3'
was changed to 'calc'. New tag '_refine_ls_weighting_details' was
created. The value of the new tag was set to
'w=1/[\s^2^(Fo^2^)+(0.0450P)^2^+71.7116P] where P=(Fo^2^+2Fc^2^)/3'.

Automatic conversion script
Id: cif_fix_values 3143 2015-03-26 13:38:13Z robertas 
;
_cod_original_sg_symbol_H-M I23
_cod_original_formula_sum 'C24 H24 Br1 Cd5 Na3 O24'
_cod_database_code 4505639

loop_
_symmetry_equiv_pos_as_xyz
'x, y, z'
'-x, -y, z'
'-x, y, -z'
'x, -y, -z'
'z, x, y'
'z, -x, -y'
'-z, -x, y'
'-z, x, -y'
'y, z, x'
'-y, z, -x'
'y, -z, -x'
'-y, -z, x'
'x+1/2, y+1/2, z+1/2'
'-x+1/2, -y+1/2, z+1/2'
'-x+1/2, y+1/2, -z+1/2'
'x+1/2, -y+1/2, -z+1/2'
'z+1/2, x+1/2, y+1/2'
'z+1/2, -x+1/2, -y+1/2'
'-z+1/2, -x+1/2, y+1/2'
'-z+1/2, x+1/2, -y+1/2'
'y+1/2, z+1/2, x+1/2'
'-y+1/2, z+1/2, -x+1/2'
'y+1/2, -z+1/2, -x+1/2'
'-y+1/2, -z+1/2, x+1/2'

loop_
_atom_site_aniso_label
_atom_site_aniso_U_11
_atom_site_aniso_U_22
_atom_site_aniso_U_33
_atom_site_aniso_U_23
_atom_site_aniso_U_13
_atom_site_aniso_U_12
Cd1 0.0223(8) 0.0223(8) 0.0223(8) 0.0037(5) -0.0037(5) -0.0037(5)
Cd2 0.0206(13) 0.0206(13) 0.0206(13) 0.0012(13) -0.0012(13) -0.0012(13)
Na1 0.0206(13) 0.0206(13) 0.0206(13) 0.0012(13) -0.0012(13) -0.0012(13)
Br1 0.059(2) 0.059(2) 0.059(2) 0.000 0.000 0.000
O1 0.026(6) 0.037(7) 0.015(5) -0.006(5) -0.002(4) -0.011(6)
O2 0.021(6) 0.055(8) 0.025(6) 0.015(5) -0.003(5) -0.005(6)
C1 0.019(8) 0.014(8) 0.028(9) 0.007(6) 0.002(6) 0.000(6)
C2 0.021(8) 0.030(10) 0.021(8) 0.004(7) 0.002(7) 0.005(7)

loop_
_atom_site_label
_atom_site_type_symbol
_atom_site_fract_x
_atom_site_fract_y
_atom_site_fract_z
_atom_site_U_iso_or_equiv
_atom_site_thermal_displace_type
_atom_site_occupancy
_atom_site_calc_flag
_atom_site_refinement_flags
Cd1 Cd 0.86915(10) 0.13085(10) 0.13085(10) 0.0223(8) Uani 1 d S
Cd2 Cd 0.7057(2) 0.2943(2) 0.2943(2) 0.0206(13) Uani 0.25 d SP
Na1 Na 0.7057(2) 0.2943(2) 0.2943(2) 0.0206(13) Uani 0.75 d SP
Br1 Br 1.0000 0.0000 0.0000 0.059(2) Uani 1 d S
O1 O 1.0202(9) 0.1412(11) 0.2466(9) 0.026(3) Uani 1 d .
O2 O 0.8662(11) 0.1721(10) 0.3380(9) 0.033(3) Uani 1 d .
C1 C 0.9688(13) 0.1563(12) 0.3367(13) 0.020(3) Uani 1 d .
C2 C 1.0351(14) 0.1536(14) 0.4472(13) 0.024(4) Uani 1 d .
H2A H 1.0822(14) 0.0867(14) 0.4475(13) 0.029 Uiso 1 calc R
H2B H 1.0847(14) 0.2186(14) 0.4491(13) 0.029 Uiso 1 calc R

loop_
_atom_type_symbol
_atom_type_description
_atom_type_scat_dispersion_real
_atom_type_scat_dispersion_imag
_atom_type_scat_source
C C 0.0033 0.0016 'International Tables Vol C Tables 4.2.6.8 and 6.1.1.4'
H H 0.0000 0.0000 'International Tables Vol C Tables 4.2.6.8 and 6.1.1.4'
O O 0.0106 0.0060 'International Tables Vol C Tables 4.2.6.8 and 6.1.1.4'
Na Na 0.0362 0.0249 'International Tables Vol C Tables 4.2.6.8 and 6.1.1.4'
Br Br -0.2901 2.4595 'International Tables Vol C Tables 4.2.6.8 and 6.1.1.4'
Cd Cd -0.8075 1.2024 'International Tables Vol C Tables 4.2.6.8 and 6.1.1.4'

loop_
_geom_angle_atom_site_label_1
_geom_angle_atom_site_label_2
_geom_angle_atom_site_label_3
_geom_angle
_geom_angle_site_symmetry_1
_geom_angle_site_symmetry_3
O1 Cd1 O1 119.43(7) . 10_656
O1 Cd1 O1 119.43(7) . 7_665
O1 Cd1 O1 119.43(7) 10_656 7_665
O1 Cd1 O2 53.5(4) . .
O1 Cd1 O2 131.2(4) 10_656 .
O1 Cd1 O2 95.3(4) 7_665 .
O1 Cd1 O2 95.3(4) . 10_656
O1 Cd1 O2 53.5(4) 10_656 10_656
O1 Cd1 O2 131.2(4) 7_665 10_656
O2 Cd1 O2 78.0(5) . 10_656
O1 Cd1 O2 131.2(4) . 7_665
O1 Cd1 O2 95.3(4) 10_656 7_665
O1 Cd1 O2 53.5(4) 7_665 7_665
O2 Cd1 O2 78.0(5) . 7_665
O2 Cd1 O2 78.0(5) 10_656 7_665
O1 Cd1 Br1 85.6(3) . .
O1 Cd1 Br1 85.6(3) 10_656 .
O1 Cd1 Br1 85.6(3) 7_665 .
O2 Cd1 Br1 133.4(3) . .
O2 Cd1 Br1 133.4(3) 10_656 .
O2 Cd1 Br1 133.4(3) 7_665 .
O1 Cd1 C1 26.8(4) . .
O1 Cd1 C1 131.7(4) 10_656 .
O1 Cd1 C1 107.6(4) 7_665 .
O2 Cd1 C1 26.8(5) . .
O2 Cd1 C1 87.9(4) 10_656 .
O2 Cd1 C1 104.4(4) 7_665 .
Br1 Cd1 C1 109.3(3) . .
O1 Cd1 C1 107.6(4) . 10_656
O1 Cd1 C1 26.8(4) 10_656 10_656
O1 Cd1 C1 131.7(4) 7_665 10_656
O2 Cd1 C1 104.4(4) . 10_656
O2 Cd1 C1 26.8(5) 10_656 10_656
O2 Cd1 C1 87.9(4) 7_665 10_656
Br1 Cd1 C1 109.3(3) . 10_656
C1 Cd1 C1 109.7(3) . 10_656
O1 Cd1 C1 131.7(4) . 7_665
O1 Cd1 C1 107.6(4) 10_656 7_665
O1 Cd1 C1 26.8(4) 7_665 7_665
O2 Cd1 C1 87.9(4) . 7_665
O2 Cd1 C1 104.4(4) 10_656 7_665
O2 Cd1 C1 26.8(5) 7_665 7_665
Br1 Cd1 C1 109.3(3) . 7_665
C1 Cd1 C1 109.7(3) . 7_665
C1 Cd1 C1 109.7(3) 10_656 7_665
O1 Cd1 Na1 94.4(3) . .
O1 Cd1 Na1 94.4(3) 10_656 .
O1 Cd1 Na1 94.4(3) 7_665 .
O2 Cd1 Na1 46.6(3) . .
O2 Cd1 Na1 46.6(3) 10_656 .
O2 Cd1 Na1 46.6(3) 7_665 .
Br1 Cd1 Na1 180.00(5) . .
C1 Cd1 Na1 70.7(3) . .
C1 Cd1 Na1 70.7(3) 10_656 .
C1 Cd1 Na1 70.7(3) 7_665 .
O1 Cd1 Cd2 94.4(3) . .
O1 Cd1 Cd2 94.4(3) 10_656 .
O1 Cd1 Cd2 94.4(3) 7_665 .
O2 Cd1 Cd2 46.6(3) . .
O2 Cd1 Cd2 46.6(3) 10_656 .
O2 Cd1 Cd2 46.6(3) 7_665 .
Br1 Cd1 Cd2 180.00(5) . .
C1 Cd1 Cd2 70.7(3) . .
C1 Cd1 Cd2 70.7(3) 10_656 .
C1 Cd1 Cd2 70.7(3) 7_665 .
Na1 Cd1 Cd2 0.00(8) . .
O1 Cd2 O1 87.5(4) 18_565 23_556
O1 Cd2 O1 87.5(4) 18_565 16_455
O1 Cd2 O1 87.5(4) 23_556 16_455
O1 Cd2 O2 108.7(4) 18_565 .
O1 Cd2 O2 86.2(4) 23_556 .
O1 Cd2 O2 162.3(4) 16_455 .
O1 Cd2 O2 86.2(4) 18_565 10_656
O1 Cd2 O2 162.3(4) 23_556 10_656
O1 Cd2 O2 108.7(4) 16_455 10_656
O2 Cd2 O2 80.2(4) . 10_656
O1 Cd2 O2 162.3(4) 18_565 7_665
O1 Cd2 O2 108.7(4) 23_556 7_665
O1 Cd2 O2 86.2(4) 16_455 7_665
O2 Cd2 O2 80.2(4) . 7_665
O2 Cd2 O2 80.2(4) 10_656 7_665
O1 Cd2 Cd1 127.0(3) 18_565 .
O1 Cd2 Cd1 127.0(3) 23_556 .
O1 Cd2 Cd1 127.0(3) 16_455 .
O2 Cd2 Cd1 48.1(3) . .
O2 Cd2 Cd1 48.1(3) 10_656 .
O2 Cd2 Cd1 48.1(3) 7_665 .
O1 Na1 O1 87.5(4) 18_565 23_556
O1 Na1 O1 87.5(4) 18_565 16_455
O1 Na1 O1 87.5(4) 23_556 16_455
O1 Na1 O2 108.7(4) 18_565 .
O1 Na1 O2 86.2(4) 23_556 .
O1 Na1 O2 162.3(4) 16_455 .
O1 Na1 O2 86.2(4) 18_565 10_656
O1 Na1 O2 162.3(4) 23_556 10_656
O1 Na1 O2 108.7(4) 16_455 10_656
O2 Na1 O2 80.2(4) . 10_656
O1 Na1 O2 162.3(4) 18_565 7_665
O1 Na1 O2 108.7(4) 23_556 7_665
O1 Na1 O2 86.2(4) 16_455 7_665
O2 Na1 O2 80.2(4) . 7_665
O2 Na1 O2 80.2(4) 10_656 7_665
O1 Na1 Cd1 127.0(3) 18_565 .
O1 Na1 Cd1 127.0(3) 23_556 .
O1 Na1 Cd1 127.0(3) 16_455 .
O2 Na1 Cd1 48.1(3) . .
O2 Na1 Cd1 48.1(3) 10_656 .
O2 Na1 Cd1 48.1(3) 7_665 .
Cd1 Br1 Cd1 109.5 . 3_755
Cd1 Br1 Cd1 109.5 . 2_755
Cd1 Br1 Cd1 109.5 3_755 2_755
Cd1 Br1 Cd1 109.5 . 4
Cd1 Br1 Cd1 109.5 3_755 4
Cd1 Br1 Cd1 109.5 2_755 4
C1 O1 Cd1 98.1(9) . .
C1 O1 Na1 125.6(10) . 16
Cd1 O1 Na1 128.8(5) . 16
C1 O1 Cd2 125.6(10) . 16
Cd1 O1 Cd2 128.8(5) . 16
Na1 O1 Cd2 0.0(3) 16 16
C1 O2 Na1 148.8(10) . .
C1 O2 Cd2 148.8(10) . .
Na1 O2 Cd2 0.00(15) . .
C1 O2 Cd1 86.8(9) . .
Na1 O2 Cd1 85.3(4) . .
Cd2 O2 Cd1 85.3(4) . .
O2 C1 O1 121.2(14) . .
O2 C1 C2 120.0(13) . .
O1 C1 C2 118.8(12) . .
O2 C1 Cd1 66.4(8) . .
O1 C1 Cd1 55.1(8) . .
C2 C1 Cd1 170.9(10) . .
C2 C2 C1 115.4(17) 3_756 .
C2 C2 H2A 108.4(6) 3_756 .
C1 C2 H2A 108.4(8) . .
C2 C2 H2B 108.4(7) 3_756 .
C1 C2 H2B 108.4(8) . .
H2A C2 H2B 107.5 . .

loop_
_geom_bond_atom_site_label_1
_geom_bond_atom_site_label_2
_geom_bond_distance
_geom_bond_site_symmetry_2
Cd1 O1 2.259(10) .
Cd1 O1 2.259(10) 10_656
Cd1 O1 2.259(10) 7_665
Cd1 O2 2.504(11) .
Cd1 O2 2.504(11) 10_656
Cd1 O2 2.504(11) 7_665
Cd1 Br1 2.686(2) .
Cd1 C1 2.73(2) .
Cd1 C1 2.73(2) 10_656
Cd1 C1 2.73(2) 7_665
Cd1 Na1 3.355(5) .
Cd1 Cd2 3.355(5) .
Cd2 O1 2.377(11) 18_565
Cd2 O1 2.377(11) 23_556
Cd2 O1 2.377(11) 16_455
Cd2 O2 2.446(13) .
Cd2 O2 2.446(13) 10_656
Cd2 O2 2.446(13) 7_665
Na1 O1 2.377(11) 18_565
Na1 O1 2.377(11) 23_556
Na1 O1 2.377(11) 16_455
Na1 O2 2.446(13) .
Na1 O2 2.446(13) 10_656
Na1 O2 2.446(13) 7_665
Br1 Cd1 2.686(2) 3_755
Br1 Cd1 2.686(2) 2_755
Br1 Cd1 2.686(2) 4
O1 C1 1.24(2) .
O1 Na1 2.377(11) 16
O1 Cd2 2.377(11) 16
O2 C1 1.23(2) .
C1 C2 1.53(2) .
C2 C2 1.50(3) 3_756
C2 H2A 0.97 .
C2 H2B 0.97 .
